data_7005341
loop_
_publ_author_name
'Afrati, Tereza'
'Zaleski, Curtis M.'
'Dendrinou-Samara, Catherine'
'Mezei, Gellert'
'Kampf, Jeff W.'
'Pecoraro, Vincent L.'
'Kessissoglou, Dimitris P.'

_publ_section_title
;
 Di-2-pyridyl ketone oxime in copper chemistry: di-, tri-, penta- and
 hexanuclear complexes.
;
_journal_issue 25
_journal_name_full 'Dalton transactions (Cambridge, England : 2003)'
_journal_page_first 2658
_journal_page_last 2668
_journal_paper_doi 10.1039/b700902j
_journal_year 2007
_chemical_formula_moiety 'C77 H56 Cu5 N21 O7, 2(C H4 O), 3(Cl O4), 2(H2 O)'
_chemical_formula_sum 'C79 H68 Cl3 Cu5 N21 O23'
_chemical_formula_weight 2103.59
_chemical_name_systematic
;
?
;
_space_group_IT_number 2
_symmetry_cell_setting triclinic
_symmetry_space_group_name_Hall '-P 1'
_symmetry_space_group_name_H-M 'P -1'
_atom_sites_solution_hydrogens geom
_atom_sites_solution_primary direct
_atom_sites_solution_secondary difmap
_audit_creation_method SHELXL-97
_cell_angle_alpha 67.822(5)
_cell_angle_beta 63.093(5)
_cell_angle_gamma 62.629(5)
_cell_formula_units_Z 2
_cell_length_a 17.0171(15)
_cell_length_b 17.4816(16)
_cell_length_c 18.7802(18)
_cell_measurement_reflns_used 8494
_cell_measurement_temperature 108(2)
_cell_measurement_theta_max 23.01
_cell_measurement_theta_min 2.34
_cell_volume 4321.8(7)
_computing_cell_refinement 'Bruker SAINT'
_computing_data_collection 'Bruker SMART-1K'
_computing_data_reduction 'Bruker SAINT'
_computing_molecular_graphics 'Bruker SHELXTL'
_computing_publication_material 'Bruker SHELXTL'
_computing_structure_refinement 'Bruker SHELXTL'
_computing_structure_solution 'Bruker SHELXTL'
_diffrn_ambient_temperature 108(2)
_diffrn_measured_fraction_theta_full 0.973
_diffrn_measured_fraction_theta_max 0.973
_diffrn_measurement_device_type 'CCD area detector'
_diffrn_measurement_method 'phi and omega scans'
_diffrn_radiation_monochromator graphite
_diffrn_radiation_source 'fine-focus sealed tube'
_diffrn_radiation_type MoK\a
_diffrn_radiation_wavelength 0.71073
_diffrn_reflns_av_R_equivalents 0.0461
_diffrn_reflns_av_sigmaI/netI 0.0359
_diffrn_reflns_limit_h_max 22
_diffrn_reflns_limit_h_min -22
_diffrn_reflns_limit_k_max 23
_diffrn_reflns_limit_k_min -23
_diffrn_reflns_limit_l_max 25
_diffrn_reflns_limit_l_min -25
_diffrn_reflns_number 133448
_diffrn_reflns_theta_full 28.62
_diffrn_reflns_theta_max 28.62
_diffrn_reflns_theta_min 2.02
_exptl_absorpt_coefficient_mu 1.390
_exptl_absorpt_correction_T_max 0.7684
_exptl_absorpt_correction_T_min 0.6646
_exptl_absorpt_correction_type multi-scan
_exptl_absorpt_process_details
;
Blessing, R. Acta Cryst. (1995) A51 33-38.
Sheldrick, G. SADABS (Version 2.10) Bruker/Siemens area
detector absorption and other corrections, University of
Gottingen, Germany 2003.
;
_exptl_crystal_colour green
_exptl_crystal_density_diffrn 1.616
_exptl_crystal_density_method 'not measured'
_exptl_crystal_description block
_exptl_crystal_F_000 2138
_exptl_crystal_size_max 0.32
_exptl_crystal_size_mid 0.24
_exptl_crystal_size_min 0.20
_refine_diff_density_max 1.717
_refine_diff_density_min -1.200
_refine_diff_density_rms 0.098
_refine_ls_extinction_method none
_refine_ls_goodness_of_fit_ref 1.131
_refine_ls_hydrogen_treatment constr
_refine_ls_matrix_type full
_refine_ls_number_parameters 1168
_refine_ls_number_reflns 21550
_refine_ls_number_restraints 10
_refine_ls_restrained_S_all 1.140
_refine_ls_R_factor_all 0.0683
_refine_ls_R_factor_gt 0.0476
_refine_ls_shift/su_max 0.001
_refine_ls_shift/su_mean 0.000
_refine_ls_structure_factor_coef Fsqd
_refine_ls_weighting_details 'calc w=1/[\s^2^(Fo^2^)+(0.0726P)^2^+3.8348P] where P=(Fo^2^+2Fc^2^)/3'
_refine_ls_weighting_scheme calc
_refine_ls_wR_factor_gt 0.1316
_refine_ls_wR_factor_ref 0.1408
_reflns_number_gt 15858
_reflns_number_total 21550
_reflns_threshold_expression >2sigma(I)
_cod_data_source_file b700902j.txt
_cod_data_source_block f16b
_cod_depositor_comments
;
The following automatic conversions were performed:
'_symmetry_cell_setting' value 'Triclinic' changed to 'triclinic'
according to '/home/saulius/struct/CIF-dictionaries/cif_core.dic'
dictionary named 'cif_core.dic' version 2.4.1 from 2010-06-29.

Automatic conversion script
Id: cif_fix_enum 1527 2010-12-29 10:47:43Z saulius 
;
_cod_original_sg_symbol_H-M P-1
_cod_database_code 7005341

loop_
_symmetry_equiv_pos_as_xyz
'x, y, z'
'-x, -y, -z'

loop_
_atom_site_label
_atom_site_type_symbol
_atom_site_fract_x
_atom_site_fract_y
_atom_site_fract_z
_atom_site_U_iso_or_equiv
_atom_site_adp_type
_atom_site_occupancy
_atom_site_symmetry_multiplicity
_atom_site_calc_flag
_atom_site_refinement_flags
_atom_site_disorder_assembly
_atom_site_disorder_group
Cu1 Cu 0.81494(2) 0.33577(2) 0.28537(2) 0.01959(9) Uani 1 1 d . . .
Cu2 Cu 0.68496(2) 0.12706(2) 0.50633(2) 0.01987(9) Uani 1 1 d . . .
Cu3 Cu 0.92491(2) 0.10554(2) 0.37763(2) 0.02124(9) Uani 1 1 d . . .
Cu4 Cu 0.91404(3) 0.12869(2) 0.18777(2) 0.02269(9) Uani 1 1 d . . .
Cu5 Cu 0.98627(3) 0.31570(2) 0.12014(2) 0.02121(9) Uani 1 1 d . . .
O1 O 0.84226(14) 0.19186(14) 0.45013(13) 0.0215(4) Uani 1 1 d . . .
O2 O 0.88133(15) 0.00862(14) 0.44196(14) 0.0254(5) Uani 1 1 d . . .
O3 O 0.83240(14) 0.15109(13) 0.31086(13) 0.0209(4) Uani 1 1 d . . .
O4 O 0.95090(14) 0.27200(13) 0.26336(13) 0.0213(4) Uani 1 1 d . . .
O5 O 1.06501(15) 0.20574(15) 0.08605(15) 0.0274(5) Uani 1 1 d . . .
O6 O 0.86415(15) 0.32079(14) 0.13120(14) 0.0242(5) Uani 1 1 d . . .
O7 O 0.84658(14) 0.44272(14) 0.22104(13) 0.0219(4) Uani 1 1 d . . .
N1 N 0.78187(18) 0.38481(16) 0.40408(16) 0.0206(5) Uani 1 1 d . . .
N2 N 0.75118(17) 0.20961(16) 0.47809(15) 0.0192(5) Uani 1 1 d . . .
N3 N 0.57364(17) 0.23872(16) 0.52395(16) 0.0200(5) Uani 1 1 d . . .
N4 N 0.62783(18) 0.04200(17) 0.60673(16) 0.0219(5) Uani 1 1 d . . .
N5 N 0.79760(18) 0.01733(17) 0.49947(16) 0.0228(5) Uani 1 1 d . . .
N6 N 0.93486(19) -0.16477(17) 0.54942(18) 0.0258(6) Uani 1 1 d . . .
N7 N 0.65135(18) 0.12097(17) 0.40988(16) 0.0224(5) Uani 1 1 d . . .
N8 N 0.77431(17) 0.23539(16) 0.31286(15) 0.0199(5) Uani 1 1 d . . .
N9 N 0.67868(18) 0.40177(17) 0.29542(16) 0.0212(5) Uani 1 1 d . . .
N10 N 1.05688(17) 0.02169(17) 0.35646(16) 0.0213(5) Uani 1 1 d . . .
N11 N 0.99166(17) 0.18705(16) 0.29586(15) 0.0197(5) Uani 1 1 d . . .
N12 N 1.22309(19) 0.1753(2) 0.16359(18) 0.0296(6) Uani 1 1 d . . .
N13 N 0.98610(18) 0.00518(17) 0.22644(17) 0.0241(5) Uani 1 1 d . . .
N14 N 1.04373(18) 0.13404(17) 0.13019(16) 0.0236(5) Uani 1 1 d . . .
N15 N 1.2800(2) -0.0095(2) 0.0921(2) 0.0318(8) Uani 0.54(3) 1 d P A 1
C52A C 1.2800(2) -0.0095(2) 0.0921(2) 0.0318(8) Uani 0.46(3) 1 d P A 2
H52A H 1.2704 -0.0445 0.1461 0.038 Uiso 0.46(3) 1 calc PR A 2
N16 N 0.82191(19) 0.10430(18) 0.16304(18) 0.0267(6) Uani 1 1 d . . .
N17 N 0.85371(18) 0.24844(17) 0.13357(16) 0.0227(5) Uani 1 1 d . . .
N18 N 0.6487(2) 0.3819(2) 0.1269(2) 0.0417(8) Uani 1 1 d . . .
N19 N 1.08844(18) 0.36663(18) 0.05311(16) 0.0231(5) Uani 1 1 d . . .
N20 N 0.92765(17) 0.42670(17) 0.15891(15) 0.0212(5) Uani 1 1 d . . .
N21A N 0.8602(2) 0.6093(2) 0.1926(2) 0.0282(8) Uani 0.08(3) 1 d P B 2
C74 C 0.8602(2) 0.6093(2) 0.1926(2) 0.0282(8) Uani 0.92(3) 1 d P B 1
H74A H 0.8099 0.6016 0.1898 0.034 Uiso 0.92(3) 1 calc PR B 1
C1 C 0.8167(2) 0.4459(2) 0.3904(2) 0.0241(6) Uani 1 1 d . . .
H1A H 0.8509 0.4674 0.3357 0.029 Uiso 1 1 calc R . .
C2 C 0.8053(2) 0.4794(2) 0.4524(2) 0.0265(7) Uani 1 1 d . . .
H2A H 0.8297 0.5238 0.4399 0.032 Uiso 1 1 calc R . .
C3 C 0.7575(2) 0.4466(2) 0.5329(2) 0.0285(7) Uani 1 1 d . . .
H3A H 0.7498 0.4672 0.5765 0.034 Uiso 1 1 calc R . .
C4 C 0.7213(2) 0.3833(2) 0.5479(2) 0.0238(6) Uani 1 1 d . . .
H4A H 0.6882 0.3597 0.6021 0.029 Uiso 1 1 calc R . .
C5 C 0.7341(2) 0.35456(19) 0.48225(19) 0.0194(6) Uani 1 1 d . . .
C6 C 0.6961(2) 0.28739(18) 0.49544(18) 0.0181(6) Uani 1 1 d . . .
C7 C 0.5957(2) 0.30496(19) 0.52170(18) 0.0198(6) Uani 1 1 d . . .
C8 C 0.5260(2) 0.3852(2) 0.53849(19) 0.0229(6) Uani 1 1 d . . .
H8A H 0.5421 0.4315 0.5365 0.027 Uiso 1 1 calc R . .
C9 C 0.4335(2) 0.3965(2) 0.5580(2) 0.0249(6) Uani 1 1 d . . .
H9A H 0.3850 0.4501 0.5715 0.030 Uiso 1 1 calc R . .
C10 C 0.4113(2) 0.3297(2) 0.5580(2) 0.0252(6) Uani 1 1 d . . .
H10A H 0.3480 0.3372 0.5696 0.030 Uiso 1 1 calc R . .
C11 C 0.4838(2) 0.2514(2) 0.54048(19) 0.0231(6) Uani 1 1 d . . .
H11A H 0.4693 0.2052 0.5402 0.028 Uiso 1 1 calc R . .
C12 C 0.5448(2) 0.0598(2) 0.6675(2) 0.0251(6) Uani 1 1 d . . .
H12B H 0.5014 0.1186 0.6637 0.030 Uiso 1 1 calc R . .
C13 C 0.5197(2) -0.0038(2) 0.7354(2) 0.0284(7) Uani 1 1 d . . .
H13A H 0.4600 0.0110 0.7770 0.034 Uiso 1 1 calc R . .
C14 C 0.5833(2) -0.0895(2) 0.7413(2) 0.0277(7) Uani 1 1 d . . .
H14A H 0.5681 -0.1343 0.7875 0.033 Uiso 1 1 calc R . .
C15 C 0.6692(2) -0.1090(2) 0.6793(2) 0.0264(7) Uani 1 1 d . . .
H15B H 0.7135 -0.1675 0.6819 0.032 Uiso 1 1 calc R . .
C16 C 0.6901(2) -0.0416(2) 0.6127(2) 0.0231(6) Uani 1 1 d . . .
C17 C 0.7824(2) -0.0545(2) 0.5481(2) 0.0228(6) Uani 1 1 d . . .
C18 C 0.8537(2) -0.1441(2) 0.5397(2) 0.0244(6) Uani 1 1 d . . .
C19 C 0.8337(3) -0.2006(2) 0.5203(3) 0.0378(9) Uani 1 1 d . . .
H19A H 0.7746 -0.1837 0.5150 0.045 Uiso 1 1 calc R . .
C20 C 0.9022(3) -0.2830(3) 0.5087(3) 0.0462(11) Uani 1 1 d . . .
H20A H 0.8909 -0.3233 0.4952 0.055 Uiso 1 1 calc R . .
C21 C 0.9864(3) -0.3046(2) 0.5171(3) 0.0385(9) Uani 1 1 d . . .
H21B H 1.0351 -0.3597 0.5083 0.046 Uiso 1 1 calc R . .
C22 C 0.9992(2) -0.2446(2) 0.5388(2) 0.0309(7) Uani 1 1 d . . .
H22A H 1.0568 -0.2610 0.5466 0.037 Uiso 1 1 calc R . .
C23 C 0.6174(2) 0.0595(2) 0.4228(2) 0.0264(7) Uani 1 1 d . . .
H23A H 0.6213 0.0120 0.4690 0.032 Uiso 1 1 calc R . .
C24 C 0.5772(2) 0.0616(2) 0.3723(2) 0.0314(7) Uani 1 1 d . . .
H24A H 0.5546 0.0162 0.3834 0.038 Uiso 1 1 calc R . .
C25 C 0.5702(2) 0.1309(2) 0.3050(2) 0.0303(7) Uani 1 1 d . . .
H25A H 0.5417 0.1345 0.2700 0.036 Uiso 1 1 calc R . .
C26 C 0.6057(2) 0.1950(2) 0.2900(2) 0.0263(7) Uani 1 1 d . . .
H26A H 0.6025 0.2430 0.2442 0.032 Uiso 1 1 calc R . .
C27 C 0.6460(2) 0.1874(2) 0.34314(19) 0.0216(6) Uani 1 1 d . . .
C28 C 0.6863(2) 0.2544(2) 0.32673(18) 0.0201(6) Uani 1 1 d . . .
C29 C 0.6293(2) 0.3487(2) 0.31918(18) 0.0208(6) Uani 1 1 d . . .
C30 C 0.5330(2) 0.3829(2) 0.3331(2) 0.0244(6) Uani 1 1 d . . .
H30A H 0.4985 0.3450 0.3521 0.029 Uiso 1 1 calc R . .
C31 C 0.4890(2) 0.4737(2) 0.3185(2) 0.0283(7) Uani 1 1 d . . .
H31A H 0.4237 0.4987 0.3263 0.034 Uiso 1 1 calc R . .
C32 C 0.5399(2) 0.5278(2) 0.2927(2) 0.0281(7) Uani 1 1 d . . .
H32A H 0.5104 0.5901 0.2824 0.034 Uiso 1 1 calc R . .
C33 C 0.6347(2) 0.4893(2) 0.2821(2) 0.0247(6) Uani 1 1 d . . .
H33A H 0.6699 0.5262 0.2648 0.030 Uiso 1 1 calc R . .
C34 C 1.0837(2) -0.0652(2) 0.3882(2) 0.0252(6) Uani 1 1 d . . .
H34A H 1.0372 -0.0905 0.4260 0.030 Uiso 1 1 calc R . .
C35 C 1.1775(2) -0.1191(2) 0.3674(2) 0.0277(7) Uani 1 1 d . . .
H35A H 1.1949 -0.1809 0.3888 0.033 Uiso 1 1 calc R . .
C36 C 1.2450(2) -0.0819(2) 0.3153(2) 0.0299(7) Uani 1 1 d . . .
H36A H 1.3097 -0.1177 0.3008 0.036 Uiso 1 1 calc R . .
C37 C 1.2177(2) 0.0085(2) 0.2843(2) 0.0291(7) Uani 1 1 d . . .
H37A H 1.2636 0.0353 0.2492 0.035 Uiso 1 1 calc R . .
C38 C 1.1230(2) 0.0591(2) 0.3050(2) 0.0225(6) Uani 1 1 d . . .
C39 C 1.0834(2) 0.1553(2) 0.27382(19) 0.0209(6) Uani 1 1 d . . .
C40 C 1.1448(2) 0.2100(2) 0.2226(2) 0.0243(6) Uani 1 1 d . . .
C41 C 1.1218(2) 0.2895(2) 0.2396(2) 0.0275(7) Uani 1 1 d . . .
H41A H 1.0648 0.3125 0.2810 0.033 Uiso 1 1 calc R . .
C42 C 1.1845(3) 0.3353(2) 0.1945(2) 0.0342(8) Uani 1 1 d . . .
H42A H 1.1720 0.3893 0.2053 0.041 Uiso 1 1 calc R . .
C43 C 1.2656(3) 0.2997(3) 0.1333(2) 0.0371(9) Uani 1 1 d . . .
H43A H 1.3095 0.3294 0.1011 0.045 Uiso 1 1 calc R . .
C44 C 1.2813(3) 0.2208(3) 0.1202(2) 0.0366(8) Uani 1 1 d . . .
H44A H 1.3367 0.1974 0.0779 0.044 Uiso 1 1 calc R . .
C45 C 0.9510(2) -0.0553(2) 0.2838(2) 0.0280(7) Uani 1 1 d . . .
H45A H 0.8867 -0.0372 0.3173 0.034 Uiso 1 1 calc R . .
C46 C 1.0059(3) -0.1444(2) 0.2959(2) 0.0340(8) Uani 1 1 d . . .
H46A H 0.9798 -0.1868 0.3370 0.041 Uiso 1 1 calc R . .
C47 C 1.0987(3) -0.1693(2) 0.2471(3) 0.0388(9) Uani 1 1 d . . .
H47A H 1.1373 -0.2299 0.2534 0.047 Uiso 1 1 calc R . .
C48 C 1.1363(2) -0.1062(2) 0.1885(2) 0.0334(8) Uani 1 1 d . . .
H48A H 1.2007 -0.1232 0.1548 0.040 Uiso 1 1 calc R . .
C49 C 1.0789(2) -0.0183(2) 0.1797(2) 0.0256(7) Uani 1 1 d . . .
C50 C 1.1099(2) 0.0569(2) 0.1231(2) 0.0257(7) Uani 1 1 d . A .
C51 C 1.2072(2) 0.0463(2) 0.0656(2) 0.0265(7) Uani 1 1 d . . .
C52 C 1.2179(3) 0.0934(3) -0.0126(2) 0.0472(11) Uani 0.54(3) 1 d P A 1
H52B H 1.1653 0.1284 -0.0304 0.057 Uiso 0.54(3) 1 calc PR A 1
N15A N 1.2179(3) 0.0934(3) -0.0126(2) 0.0472(11) Uani 0.46(3) 1 d P A 2
C53 C 1.3075(4) 0.0886(3) -0.0646(3) 0.0543(13) Uani 1 1 d . . .
H53A H 1.3166 0.1233 -0.1187 0.065 Uiso 1 1 calc R A 1
C54 C 1.3841(3) 0.0347(3) -0.0404(3) 0.0464(11) Uani 1 1 d . A .
H54A H 1.4459 0.0312 -0.0770 0.056 Uiso 1 1 calc R . .
C55 C 1.3691(3) -0.0137(3) 0.0375(3) 0.0437(10) Uani 1 1 d . . .
H55A H 1.4217 -0.0517 0.0549 0.052 Uiso 1 1 calc R A 1
C56 C 0.8091(3) 0.0293(2) 0.1778(2) 0.0324(8) Uani 1 1 d . . .
H56A H 0.8396 -0.0220 0.2109 0.039 Uiso 1 1 calc R . .
C57 C 0.7528(3) 0.0236(3) 0.1463(3) 0.0402(9) Uani 1 1 d . . .
H57A H 0.7438 -0.0303 0.1588 0.048 Uiso 1 1 calc R . .
C58 C 0.7102(3) 0.0967(3) 0.0969(3) 0.0425(9) Uani 1 1 d . . .
H58A H 0.6726 0.0934 0.0739 0.051 Uiso 1 1 calc R . .
C59 C 0.7225(3) 0.1761(3) 0.0809(2) 0.0348(8) Uani 1 1 d . . .
H59A H 0.6936 0.2276 0.0469 0.042 Uiso 1 1 calc R . .
C60 C 0.7778(2) 0.1776(2) 0.1159(2) 0.0267(7) Uani 1 1 d . . .
C61 C 0.7911(2) 0.2589(2) 0.1063(2) 0.0254(6) Uani 1 1 d . . .
C62 C 0.7315(2) 0.3463(2) 0.0716(2) 0.0288(7) Uani 1 1 d . . .
C63 C 0.7588(3) 0.3851(3) -0.0104(2) 0.0359(8) Uani 1 1 d . . .
H63A H 0.8180 0.3571 -0.0472 0.043 Uiso 1 1 calc R . .
C64 C 0.6976(3) 0.4661(3) -0.0381(3) 0.0462(10) Uani 1 1 d . . .
H64A H 0.7140 0.4947 -0.0942 0.055 Uiso 1 1 calc R . .
C65 C 0.6128(3) 0.5037(3) 0.0177(3) 0.0485(11) Uani 1 1 d . . .
H65A H 0.5695 0.5590 0.0008 0.058 Uiso 1 1 calc R . .
C66 C 0.5918(3) 0.4602(3) 0.0978(3) 0.0519(11) Uani 1 1 d . . .
H66A H 0.5330 0.4872 0.1355 0.062 Uiso 1 1 calc R . .
C67 C 1.1684(2) 0.3324(2) -0.0047(2) 0.0261(7) Uani 1 1 d . . .
H67A H 1.1835 0.2753 -0.0110 0.031 Uiso 1 1 calc R . .
C68 C 1.2302(2) 0.3782(2) -0.0560(2) 0.0286(7) Uani 1 1 d . . .
H68A H 1.2876 0.3520 -0.0954 0.034 Uiso 1 1 calc R . .
C69 C 1.2061(2) 0.4625(2) -0.0484(2) 0.0291(7) Uani 1 1 d . . .
H69A H 1.2455 0.4961 -0.0840 0.035 Uiso 1 1 calc R . .
C70 C 1.1232(2) 0.4975(2) 0.01230(19) 0.0252(6) Uani 1 1 d . . .
H70A H 1.1059 0.5551 0.0188 0.030 Uiso 1 1 calc R . .
C71 C 1.0660(2) 0.4477(2) 0.06327(19) 0.0223(6) Uani 1 1 d . . .
C72 C 0.9770(2) 0.4773(2) 0.13020(18) 0.0215(6) Uani 1 1 d . B .
C73 C 0.9525(2) 0.5526(2) 0.16393(19) 0.0249(6) Uani 1 1 d . . .
N21 N 1.0259(2) 0.5607(2) 0.16704(19) 0.0340(8) Uani 0.92(3) 1 d P B 1
C74A C 1.0259(2) 0.5607(2) 0.16704(19) 0.0340(8) Uani 0.08(3) 1 d P B 2
H74B H 1.0884 0.5216 0.1474 0.041 Uiso 0.08(3) 1 calc PR B 2
C75 C 1.0061(3) 0.6271(3) 0.1995(3) 0.0493(11) Uani 1 1 d . . .
H75A H 1.0569 0.6339 0.2022 0.059 Uiso 1 1 calc R B 1
C76 C 0.9172(3) 0.6854(3) 0.2288(3) 0.0541(12) Uani 1 1 d . B .
H76A H 0.9072 0.7308 0.2513 0.065 Uiso 1 1 calc R . .
C77 C 0.8427(3) 0.6769(3) 0.2251(2) 0.0391(9) Uani 1 1 d . . .
H77A H 0.7805 0.7166 0.2445 0.047 Uiso 1 1 calc R B 1
Cl1 Cl 0.52054(7) 0.77667(7) 0.21750(6) 0.0466(2) Uani 1 1 d . . .
O8 O 0.4743(3) 0.8635(2) 0.1835(2) 0.0667(10) Uani 1 1 d . . .
O9 O 0.5961(3) 0.7790(5) 0.2310(3) 0.119(2) Uani 1 1 d . . .
O10 O 0.5555(3) 0.7208(3) 0.1663(3) 0.113(2) Uani 1 1 d . . .
O11 O 0.4551(2) 0.7508(2) 0.2947(2) 0.0694(11) Uani 1 1 d . . .
Cl2 Cl 0.71912(6) 0.82764(6) 0.38225(6) 0.03311(19) Uani 1 1 d D . .
O12 O 0.7832(2) 0.8738(2) 0.35026(19) 0.0494(7) Uani 1 1 d D . .
O13 O 0.67954(19) 0.84525(18) 0.32323(17) 0.0421(6) Uani 1 1 d D . .
O14 O 0.76814(18) 0.73474(16) 0.40328(18) 0.0411(6) Uani 1 1 d D . .
O15 O 0.64457(18) 0.85570(18) 0.45641(17) 0.0398(6) Uani 1 1 d D . .
O101 O 0.6202(4) 0.7177(4) 0.6034(4) 0.1193(19) Uani 1 1 d . . .
H101 H 0.6324 0.7631 0.5722 0.179 Uiso 1 1 calc R . .
C101 C 0.7028(5) 0.6470(4) 0.6010(7) 0.143(5) Uani 1 1 d . . .
H10E H 0.7413 0.6591 0.6187 0.215 Uiso 1 1 calc R . .
H10F H 0.7372 0.6375 0.5451 0.215 Uiso 1 1 calc R . .
H10G H 0.6886 0.5942 0.6377 0.215 Uiso 1 1 calc R . .
O102 O 0.5134(3) 0.7471(3) 0.8603(3) 0.0902(16) Uani 1 1 d . . .
H102 H 0.4926 0.7277 0.9109 0.135 Uiso 1 1 calc R . .
C102 C 0.5631(6) 0.6759(4) 0.8194(6) 0.124(4) Uani 1 1 d . . .
H10H H 0.6030 0.6264 0.8491 0.187 Uiso 1 1 calc R . .
H10I H 0.6024 0.6949 0.7637 0.187 Uiso 1 1 calc R . .
H10J H 0.5181 0.6573 0.8172 0.187 Uiso 1 1 calc R . .
Cl3 Cl 0.28304(10) 0.59596(10) 0.21193(9) 0.0761(4) Uani 1 1 d D . .
O19 O 0.2794(4) 0.6276(4) 0.2733(3) 0.153(3) Uani 1 1 d D . .
O18 O 0.3716(3) 0.5467(5) 0.1712(5) 0.201(5) Uani 1 1 d D . .
O17 O 0.2411(6) 0.6681(3) 0.1580(4) 0.213(5) Uani 1 1 d D . .
O16 O 0.2149(5) 0.5480(6) 0.2509(7) 0.312(7) Uani 1 1 d D . .

loop_
_atom_site_aniso_label
_atom_site_aniso_U_11
_atom_site_aniso_U_22
_atom_site_aniso_U_33
_atom_site_aniso_U_23
_atom_site_aniso_U_13
_atom_site_aniso_U_12
Cu1 0.01365(17) 0.01659(17) 0.02727(19) -0.00416(14) -0.00701(14) -0.00466(14)
Cu2 0.01513(17) 0.01398(17) 0.0278(2) -0.00406(14) -0.00637(14) -0.00423(14)
Cu3 0.01397(17) 0.01502(17) 0.0296(2) -0.00423(14) -0.00609(14) -0.00279(14)
Cu4 0.01587(18) 0.02097(19) 0.0316(2) -0.00747(15) -0.00917(15) -0.00419(14)
Cu5 0.01638(18) 0.02076(18) 0.0266(2) -0.00653(14) -0.00680(14) -0.00592(14)
O1 0.0128(10) 0.0226(11) 0.0288(11) -0.0072(9) -0.0056(8) -0.0060(8)
O2 0.0141(10) 0.0187(11) 0.0359(12) -0.0054(9) -0.0048(9) -0.0036(8)
O3 0.0170(10) 0.0152(10) 0.0290(11) -0.0066(8) -0.0093(9) -0.0016(8)
O4 0.0154(10) 0.0164(10) 0.0295(11) -0.0030(8) -0.0093(8) -0.0033(8)
O5 0.0194(11) 0.0248(12) 0.0371(13) -0.0110(10) -0.0052(9) -0.0080(9)
O6 0.0211(11) 0.0200(11) 0.0344(12) -0.0056(9) -0.0121(9) -0.0070(9)
O7 0.0152(10) 0.0204(10) 0.0248(11) -0.0043(8) -0.0032(8) -0.0059(8)
N1 0.0190(12) 0.0174(12) 0.0256(13) -0.0028(10) -0.0102(10) -0.0053(10)
N2 0.0138(11) 0.0189(12) 0.0228(12) -0.0034(9) -0.0057(9) -0.0055(10)
N3 0.0167(12) 0.0147(11) 0.0269(13) -0.0035(9) -0.0078(10) -0.0046(10)
N4 0.0188(12) 0.0176(12) 0.0281(14) -0.0035(10) -0.0093(10) -0.0052(10)
N5 0.0172(12) 0.0172(12) 0.0306(14) -0.0049(10) -0.0069(10) -0.0047(10)
N6 0.0232(13) 0.0202(13) 0.0375(15) -0.0038(11) -0.0151(12) -0.0074(11)
N7 0.0155(12) 0.0197(12) 0.0297(14) -0.0089(10) -0.0053(10) -0.0039(10)
N8 0.0150(12) 0.0172(12) 0.0245(13) -0.0048(10) -0.0068(10) -0.0029(10)
N9 0.0173(12) 0.0197(12) 0.0251(13) -0.0043(10) -0.0076(10) -0.0054(10)
N10 0.0159(12) 0.0183(12) 0.0278(13) -0.0062(10) -0.0083(10) -0.0027(10)
N11 0.0159(12) 0.0174(12) 0.0255(13) -0.0054(10) -0.0078(10) -0.0040(10)
N12 0.0156(13) 0.0337(16) 0.0340(15) -0.0042(12) -0.0075(11) -0.0076(11)
N13 0.0187(13) 0.0216(13) 0.0344(15) -0.0100(11) -0.0101(11) -0.0047(10)
N14 0.0208(13) 0.0239(13) 0.0289(14) -0.0102(11) -0.0077(11) -0.0072(11)
N15 0.0254(16) 0.0333(17) 0.0327(17) -0.0094(13) -0.0106(13) -0.0044(13)
C52A 0.0254(16) 0.0333(17) 0.0327(17) -0.0094(13) -0.0106(13) -0.0044(13)
N16 0.0203(13) 0.0273(14) 0.0355(15) -0.0091(11) -0.0098(11) -0.0086(11)
N17 0.0184(12) 0.0229(13) 0.0280(14) -0.0063(10) -0.0085(10) -0.0068(10)
N18 0.0278(16) 0.0426(19) 0.0437(19) -0.0065(15) -0.0163(14) -0.0018(14)
N19 0.0188(12) 0.0251(13) 0.0251(13) -0.0047(10) -0.0088(10) -0.0066(11)
N20 0.0174(12) 0.0217(13) 0.0218(12) -0.0035(10) -0.0063(10) -0.0060(10)
N21A 0.0289(17) 0.0252(16) 0.0284(17) -0.0029(13) -0.0074(13) -0.0124(14)
C74 0.0289(17) 0.0252(16) 0.0284(17) -0.0029(13) -0.0074(13) -0.0124(14)
C1 0.0185(14) 0.0232(15) 0.0311(17) -0.0022(12) -0.0100(12) -0.0090(12)
C2 0.0234(16) 0.0223(15) 0.0379(18) -0.0054(13) -0.0123(14) -0.0102(13)
C3 0.0246(16) 0.0282(17) 0.0371(19) -0.0139(14) -0.0085(14) -0.0092(14)
C4 0.0184(14) 0.0222(15) 0.0273(16) -0.0069(12) -0.0052(12) -0.0055(12)
C5 0.0131(13) 0.0159(13) 0.0283(15) -0.0066(11) -0.0084(11) -0.0016(11)
C6 0.0169(14) 0.0146(13) 0.0224(14) -0.0016(10) -0.0080(11) -0.0056(11)
C7 0.0165(14) 0.0157(13) 0.0233(15) -0.0024(11) -0.0058(11) -0.0049(11)
C8 0.0191(14) 0.0165(14) 0.0316(16) -0.0042(12) -0.0081(12) -0.0062(12)
C9 0.0185(15) 0.0186(14) 0.0327(17) -0.0068(12) -0.0078(12) -0.0027(12)
C10 0.0171(14) 0.0224(15) 0.0332(17) -0.0040(13) -0.0081(13) -0.0066(12)
C11 0.0185(14) 0.0212(15) 0.0289(16) -0.0043(12) -0.0071(12) -0.0081(12)
C12 0.0223(15) 0.0237(15) 0.0294(16) -0.0030(12) -0.0097(13) -0.0093(13)
C13 0.0248(16) 0.0317(18) 0.0295(17) -0.0041(13) -0.0086(13) -0.0130(14)
C14 0.0299(17) 0.0280(17) 0.0302(17) 0.0016(13) -0.0134(14) -0.0171(14)
C15 0.0237(16) 0.0193(15) 0.0374(18) 0.0013(13) -0.0156(14) -0.0092(13)
C16 0.0215(15) 0.0197(15) 0.0307(16) -0.0025(12) -0.0129(13) -0.0077(12)
C17 0.0192(14) 0.0192(14) 0.0313(16) -0.0054(12) -0.0109(12) -0.0055(12)
C18 0.0202(15) 0.0164(14) 0.0361(17) -0.0030(12) -0.0127(13) -0.0050(12)
C19 0.0288(18) 0.0244(17) 0.070(3) -0.0130(17) -0.0285(18) -0.0034(15)
C20 0.036(2) 0.0255(19) 0.092(3) -0.022(2) -0.035(2) -0.0025(16)
C21 0.0270(18) 0.0209(17) 0.070(3) -0.0135(17) -0.0246(18) 0.0011(14)
C22 0.0223(16) 0.0209(16) 0.049(2) -0.0021(14) -0.0196(15) -0.0046(13)
C23 0.0217(15) 0.0220(15) 0.0346(18) -0.0072(13) -0.0068(13) -0.0088(13)
C24 0.0283(17) 0.0307(18) 0.043(2) -0.0111(15) -0.0110(15) -0.0153(15)
C25 0.0251(17) 0.0326(18) 0.043(2) -0.0109(15) -0.0167(15) -0.0104(14)
C26 0.0207(15) 0.0264(16) 0.0335(17) -0.0070(13) -0.0122(13) -0.0061(13)
C27 0.0146(13) 0.0194(14) 0.0298(16) -0.0084(12) -0.0068(12) -0.0035(11)
C28 0.0150(13) 0.0201(14) 0.0252(15) -0.0068(11) -0.0070(11) -0.0044(11)
C29 0.0176(14) 0.0215(15) 0.0229(15) -0.0048(11) -0.0075(11) -0.0059(12)
C30 0.0162(14) 0.0240(15) 0.0315(17) -0.0064(12) -0.0068(12) -0.0068(12)
C31 0.0168(15) 0.0248(16) 0.0378(18) -0.0079(13) -0.0095(13) -0.0019(13)
C32 0.0219(16) 0.0198(15) 0.0380(18) -0.0061(13) -0.0115(14) -0.0023(13)
C33 0.0230(15) 0.0193(15) 0.0292(16) -0.0030(12) -0.0085(13) -0.0074(12)
C34 0.0215(15) 0.0192(15) 0.0319(17) -0.0049(12) -0.0116(13) -0.0028(12)
C35 0.0245(16) 0.0212(15) 0.0390(19) -0.0079(13) -0.0162(14) -0.0027(13)
C36 0.0180(15) 0.0268(17) 0.046(2) -0.0128(15) -0.0146(14) -0.0006(13)
C37 0.0170(15) 0.0261(17) 0.046(2) -0.0105(14) -0.0126(14) -0.0050(13)
C38 0.0192(14) 0.0208(15) 0.0314(16) -0.0074(12) -0.0119(12) -0.0053(12)
C39 0.0172(14) 0.0213(15) 0.0262(15) -0.0068(12) -0.0093(12) -0.0050(12)
C40 0.0177(14) 0.0270(16) 0.0303(16) -0.0030(13) -0.0115(12) -0.0086(13)
C41 0.0234(16) 0.0244(16) 0.0340(18) -0.0019(13) -0.0134(13) -0.0077(13)
C42 0.036(2) 0.0305(18) 0.044(2) 0.0038(15) -0.0240(17) -0.0176(16)
C43 0.0281(18) 0.041(2) 0.045(2) 0.0079(16) -0.0192(16) -0.0213(16)
C44 0.0225(17) 0.046(2) 0.0359(19) -0.0005(16) -0.0099(14) -0.0144(16)
C45 0.0229(16) 0.0267(17) 0.0344(18) -0.0087(13) -0.0095(13) -0.0073(13)
C46 0.0309(18) 0.0238(17) 0.048(2) -0.0057(15) -0.0168(16) -0.0087(14)
C47 0.0300(19) 0.0243(17) 0.061(3) -0.0141(17) -0.0169(18) -0.0028(15)
C48 0.0205(16) 0.0261(17) 0.048(2) -0.0144(15) -0.0080(15) -0.0025(13)
C49 0.0197(15) 0.0237(16) 0.0350(18) -0.0124(13) -0.0099(13) -0.0036(12)
C50 0.0204(15) 0.0288(17) 0.0303(17) -0.0130(13) -0.0082(13) -0.0058(13)
C51 0.0193(15) 0.0265(16) 0.0347(18) -0.0147(13) -0.0079(13) -0.0037(13)
C52 0.041(2) 0.043(2) 0.0341(19) -0.0184(16) -0.0148(16) 0.0143(17)
N15A 0.041(2) 0.043(2) 0.0341(19) -0.0184(16) -0.0148(16) 0.0143(17)
C53 0.068(3) 0.029(2) 0.029(2) -0.0110(16) -0.0003(19) 0.001(2)
C54 0.035(2) 0.052(3) 0.051(2) -0.030(2) 0.0128(18) -0.027(2)
C55 0.0208(17) 0.057(3) 0.058(3) -0.034(2) -0.0163(17) 0.0016(17)
C56 0.0296(18) 0.0265(17) 0.046(2) -0.0099(15) -0.0160(16) -0.0091(14)
C57 0.036(2) 0.035(2) 0.063(3) -0.0162(18) -0.0230(19) -0.0121(17)
C58 0.039(2) 0.041(2) 0.062(3) -0.0132(19) -0.028(2) -0.0142(18)
C59 0.0325(19) 0.0354(19) 0.045(2) -0.0099(16) -0.0188(16) -0.0120(16)
C60 0.0220(16) 0.0295(17) 0.0328(17) -0.0084(13) -0.0114(13) -0.0089(13)
C61 0.0198(15) 0.0264(16) 0.0292(16) -0.0084(13) -0.0083(13) -0.0057(13)
C62 0.0244(16) 0.0295(17) 0.0380(19) -0.0056(14) -0.0167(14) -0.0088(14)
C63 0.0346(19) 0.037(2) 0.042(2) -0.0033(16) -0.0180(16) -0.0158(16)
C64 0.061(3) 0.040(2) 0.050(2) 0.0074(18) -0.037(2) -0.023(2)
C65 0.048(3) 0.035(2) 0.071(3) 0.002(2) -0.042(2) -0.0107(19)
C66 0.032(2) 0.041(2) 0.071(3) -0.012(2) -0.024(2) 0.0039(18)
C67 0.0189(15) 0.0308(17) 0.0278(16) -0.0073(13) -0.0080(12) -0.0072(13)
C68 0.0198(15) 0.0384(19) 0.0246(16) -0.0072(14) -0.0057(12) -0.0093(14)
C69 0.0236(16) 0.0382(19) 0.0249(16) -0.0012(13) -0.0079(13) -0.0150(14)
C70 0.0236(16) 0.0283(16) 0.0249(16) -0.0034(12) -0.0096(13) -0.0105(13)
C71 0.0181(14) 0.0258(15) 0.0249(15) -0.0043(12) -0.0091(12) -0.0083(12)
C72 0.0184(14) 0.0240(15) 0.0226(15) -0.0051(12) -0.0078(12) -0.0069(12)
C73 0.0253(16) 0.0260(16) 0.0251(16) -0.0041(12) -0.0067(12) -0.0132(13)
N21 0.0278(16) 0.0442(19) 0.0387(17) -0.0192(14) -0.0049(13) -0.0176(14)
C74A 0.0278(16) 0.0442(19) 0.0387(17) -0.0192(14) -0.0049(13) -0.0176(14)
C75 0.034(2) 0.068(3) 0.064(3) -0.038(2) -0.0033(19) -0.027(2)
C76 0.050(3) 0.063(3) 0.065(3) -0.042(2) 0.004(2) -0.032(2)
C77 0.036(2) 0.0317(19) 0.046(2) -0.0173(16) -0.0009(17) -0.0144(16)
Cl1 0.0364(5) 0.0380(5) 0.0403(5) -0.0047(4) 0.0033(4) -0.0122(4)
O8 0.074(2) 0.0414(18) 0.060(2) 0.0059(15) -0.0083(18) -0.0274(17)
O9 0.043(2) 0.206(6) 0.094(3) -0.041(4) -0.016(2) -0.033(3)
O10 0.087(3) 0.113(4) 0.130(4) -0.092(3) 0.051(3) -0.061(3)
O11 0.0435(18) 0.0429(18) 0.054(2) 0.0068(15) 0.0079(15) 0.0008(14)
Cl2 0.0224(4) 0.0331(4) 0.0481(5) -0.0140(4) -0.0073(3) -0.0134(3)
O12 0.0369(15) 0.0544(18) 0.0642(19) -0.0109(15) -0.0082(14) -0.0320(14)
O13 0.0355(15) 0.0432(16) 0.0546(17) -0.0163(13) -0.0171(13) -0.0128(12)
O14 0.0325(14) 0.0301(14) 0.0583(18) -0.0138(12) -0.0140(13) -0.0071(11)
O15 0.0298(13) 0.0376(15) 0.0520(16) -0.0202(12) -0.0025(12) -0.0146(12)
O101 0.104(4) 0.113(4) 0.124(5) -0.014(4) -0.014(3) -0.059(4)
C101 0.090(5) 0.064(4) 0.279(12) 0.071(6) -0.124(7) -0.054(4)
O102 0.045(2) 0.053(2) 0.123(4) 0.028(2) -0.019(2) -0.0243(18)
C102 0.131(6) 0.048(3) 0.256(11) 0.025(5) -0.163(8) -0.030(4)
Cl3 0.0648(8) 0.0672(9) 0.0695(9) -0.0236(7) -0.0303(7) 0.0125(7)
O19 0.153(5) 0.157(5) 0.107(4) -0.087(4) -0.096(4) 0.076(4)
O18 0.069(3) 0.276(9) 0.330(10) -0.254(9) -0.093(5) 0.057(4)
O17 0.284(9) 0.143(6) 0.224(8) -0.131(6) -0.215(8) 0.115(6)
O16 0.132(7) 0.429(19) 0.433(19) -0.061(15) -0.122(10) -0.143(10)

loop_
_atom_type_symbol
_atom_type_description
_atom_type_scat_dispersion_real
_atom_type_scat_dispersion_imag
_atom_type_scat_source
C C 0.0033 0.0016 'International Tables Vol C Tables 4.2.6.8 and 6.1.1.4'
H H 0.0000 0.0000 'International Tables Vol C Tables 4.2.6.8 and 6.1.1.4'
N N 0.0061 0.0033 'International Tables Vol C Tables 4.2.6.8 and 6.1.1.4'
O O 0.0106 0.0060 'International Tables Vol C Tables 4.2.6.8 and 6.1.1.4'
Cl Cl 0.1484 0.1585 'International Tables Vol C Tables 4.2.6.8 and 6.1.1.4'
Cu Cu 0.3201 1.2651 'International Tables Vol C Tables 4.2.6.8 and 6.1.1.4'

loop_
_geom_angle_atom_site_label_1
_geom_angle_atom_site_label_2
_geom_angle_atom_site_label_3
_geom_angle
_geom_angle_site_symmetry_1
_geom_angle_site_symmetry_3
_geom_angle_publ_flag
O7 Cu1 O4 86.68(9) . . ?
O7 Cu1 N8 158.67(10) . . ?
O4 Cu1 N8 99.47(9) . . ?
O7 Cu1 N9 91.53(10) . . ?
O4 Cu1 N9 173.94(10) . . ?
N8 Cu1 N9 80.20(10) . . ?
O7 Cu1 N1 85.58(9) . . ?
O4 Cu1 N1 97.35(9) . . ?
N8 Cu1 N1 113.55(10) . . ?
N9 Cu1 N1 88.28(10) . . ?
N5 Cu2 N2 96.84(10) . . ?
N5 Cu2 N3 173.46(11) . . ?
N2 Cu2 N3 80.35(10) . . ?
N5 Cu2 N4 80.29(10) . . ?
N2 Cu2 N4 139.34(10) . . ?
N3 Cu2 N4 97.95(10) . . ?
N5 Cu2 N7 96.21(10) . . ?
N2 Cu2 N7 117.60(10) . . ?
N3 Cu2 N7 90.33(10) . . ?
N4 Cu2 N7 102.99(10) . . ?
O2 Cu3 N11 167.41(10) . . ?
O2 Cu3 N10 89.48(10) . . ?
N11 Cu3 N10 80.52(10) . . ?
O2 Cu3 O1 100.49(9) . . ?
N11 Cu3 O1 91.97(9) . . ?
N10 Cu3 O1 133.89(10) . . ?
O2 Cu3 O3 90.24(9) . . ?
N11 Cu3 O3 90.40(9) . . ?
N10 Cu3 O3 130.12(10) . . ?
O1 Cu3 O3 95.06(8) . . ?
N17 Cu4 N13 171.80(11) . . ?
N17 Cu4 N14 94.31(11) . . ?
N13 Cu4 N14 81.05(11) . . ?
N17 Cu4 N16 81.24(11) . . ?
N13 Cu4 N16 97.54(11) . . ?
N14 Cu4 N16 137.21(11) . . ?
N17 Cu4 O3 95.22(9) . . ?
N13 Cu4 O3 92.97(10) . . ?
N14 Cu4 O3 121.72(9) . . ?
N16 Cu4 O3 101.07(10) . . ?
O5 Cu5 O6 99.84(9) . . ?
O5 Cu5 N20 168.38(10) . . ?
O6 Cu5 N20 91.47(10) . . ?
O5 Cu5 N19 91.98(10) . . ?
O6 Cu5 N19 144.96(10) . . ?
N20 Cu5 N19 80.06(11) . . ?
O5 Cu5 O4 102.22(9) . . ?
O6 Cu5 O4 91.34(8) . . ?
N20 Cu5 O4 74.66(9) . . ?
N19 Cu5 O4 118.34(9) . . ?
N2 O1 Cu3 118.73(17) . . ?
N5 O2 Cu3 123.44(18) . . ?
N8 O3 Cu3 112.49(16) . . ?
N8 O3 Cu4 113.19(16) . . ?
Cu3 O3 Cu4 109.42(9) . . ?
N11 O4 Cu1 125.99(17) . . ?
N11 O4 Cu5 118.55(17) . . ?
Cu1 O4 Cu5 92.97(8) . . ?
N14 O5 Cu5 119.49(18) . . ?
N17 O6 Cu5 120.07(17) . . ?
N20 O7 Cu1 112.65(17) . . ?
C1 N1 C5 117.5(3) . . ?
C1 N1 Cu1 116.4(2) . . ?
C5 N1 Cu1 126.1(2) . . ?
O1 N2 C6 117.7(2) . . ?
O1 N2 Cu2 127.04(19) . . ?
C6 N2 Cu2 115.02(19) . . ?
C11 N3 C7 119.4(3) . . ?
C11 N3 Cu2 127.3(2) . . ?
C7 N3 Cu2 113.21(19) . . ?
C12 N4 C16 118.4(3) . . ?
C12 N4 Cu2 129.5(2) . . ?
C16 N4 Cu2 111.7(2) . . ?
C17 N5 O2 117.4(3) . . ?
C17 N5 Cu2 115.7(2) . . ?
O2 N5 Cu2 125.85(19) . . ?
C18 N6 C22 116.8(3) . . ?
C23 N7 C27 117.2(3) . . ?
C23 N7 Cu2 119.8(2) . . ?
C27 N7 Cu2 121.8(2) . . ?
C28 N8 O3 118.1(2) . . ?
C28 N8 Cu1 116.6(2) . . ?
O3 N8 Cu1 125.01(18) . . ?
C33 N9 C29 119.3(3) . . ?
C33 N9 Cu1 127.1(2) . . ?
C29 N9 Cu1 113.6(2) . . ?
C34 N10 C38 119.6(3) . . ?
C34 N10 Cu3 125.8(2) . . ?
C38 N10 Cu3 114.6(2) . . ?
C39 N11 O4 117.7(2) . . ?
C39 N11 Cu3 116.4(2) . . ?
O4 N11 Cu3 125.91(18) . . ?
C44 N12 C40 117.1(3) . . ?
C45 N13 C49 120.5(3) . . ?
C45 N13 Cu4 126.6(2) . . ?
C49 N13 Cu4 112.4(2) . . ?
C50 N14 O5 118.8(3) . . ?
C50 N14 Cu4 113.6(2) . . ?
O5 N14 Cu4 126.0(2) . . ?
C51 N15 C55 117.2(3) . . ?
C56 N16 C60 118.8(3) . . ?
C56 N16 Cu4 130.6(2) . . ?
C60 N16 Cu4 110.1(2) . . ?
C61 N17 O6 117.8(3) . . ?
C61 N17 Cu4 116.8(2) . . ?
O6 N17 Cu4 124.99(19) . . ?
C66 N18 C62 115.8(4) . . ?
C67 N19 C71 119.9(3) . . ?
C67 N19 Cu5 125.9(2) . . ?
C71 N19 Cu5 113.8(2) . . ?
C72 N20 O7 120.5(3) . . ?
C72 N20 Cu5 117.7(2) . . ?
O7 N20 Cu5 121.02(19) . . ?
C77 N21A C73 119.2(3) . . ?
N1 C1 C2 123.2(3) . . ?
C3 C2 C1 118.8(3) . . ?
C4 C3 C2 118.5(3) . . ?
C3 C4 C5 119.1(3) . . ?
N1 C5 C4 122.9(3) . . ?
N1 C5 C6 116.3(3) . . ?
C4 C5 C6 120.9(3) . . ?
N2 C6 C7 115.1(3) . . ?
N2 C6 C5 121.8(3) . . ?
C7 C6 C5 122.9(3) . . ?
N3 C7 C8 120.9(3) . . ?
N3 C7 C6 115.0(3) . . ?
C8 C7 C6 123.9(3) . . ?
C9 C8 C7 119.1(3) . . ?
C8 C9 C10 119.9(3) . . ?
C9 C10 C11 118.2(3) . . ?
N3 C11 C10 122.3(3) . . ?
N4 C12 C13 122.9(3) . . ?
C12 C13 C14 118.7(3) . . ?
C15 C14 C13 119.2(3) . . ?
C14 C15 C16 119.1(3) . . ?
N4 C16 C15 121.7(3) . . ?
N4 C16 C17 115.5(3) . . ?
C15 C16 C17 122.7(3) . . ?
N5 C17 C16 115.5(3) . . ?
N5 C17 C18 122.7(3) . . ?
C16 C17 C18 121.8(3) . . ?
N6 C18 C19 123.6(3) . . ?
N6 C18 C17 117.9(3) . . ?
C19 C18 C17 118.5(3) . . ?
C18 C19 C20 118.5(3) . . ?
C21 C20 C19 118.7(3) . . ?
C20 C21 C22 118.7(3) . . ?
N6 C22 C21 123.7(3) . . ?
N7 C23 C24 123.3(3) . . ?
C23 C24 C25 119.0(3) . . ?
C24 C25 C26 118.7(3) . . ?
C27 C26 C25 118.6(3) . . ?
N7 C27 C26 123.2(3) . . ?
N7 C27 C28 117.6(3) . . ?
C26 C27 C28 119.2(3) . . ?
N8 C28 C29 115.2(3) . . ?
N8 C28 C27 123.2(3) . . ?
C29 C28 C27 121.5(3) . . ?
N9 C29 C30 121.5(3) . . ?
N9 C29 C28 114.2(3) . . ?
C30 C29 C28 124.3(3) . . ?
C31 C30 C29 118.2(3) . . ?
C32 C31 C30 120.1(3) . . ?
C31 C32 C33 118.5(3) . . ?
N9 C33 C32 122.3(3) . . ?
N10 C34 C35 121.7(3) . . ?
C36 C35 C34 119.1(3) . . ?
C35 C36 C37 119.4(3) . . ?
C38 C37 C36 119.3(3) . . ?
N10 C38 C37 120.8(3) . . ?
N10 C38 C39 113.8(3) . . ?
C37 C38 C39 125.3(3) . . ?
N11 C39 C38 114.1(3) . . ?
N11 C39 C40 124.0(3) . . ?
C38 C39 C40 121.9(3) . . ?
N12 C40 C41 123.5(3) . . ?
N12 C40 C39 116.2(3) . . ?
C41 C40 C39 120.2(3) . . ?
C40 C41 C42 118.4(3) . . ?
C43 C42 C41 118.4(3) . . ?
C44 C43 C42 118.8(3) . . ?
N12 C44 C43 123.8(4) . . ?
N13 C45 C46 121.8(3) . . ?
C47 C46 C45 118.3(3) . . ?
C46 C47 C48 120.2(3) . . ?
C49 C48 C47 119.2(3) . . ?
N13 C49 C48 119.9(3) . . ?
N13 C49 C50 114.6(3) . . ?
C48 C49 C50 125.5(3) . . ?
N14 C50 C51 122.7(3) . . ?
N14 C50 C49 113.7(3) . . ?
C51 C50 C49 123.6(3) . . ?
N15 C51 C52 123.3(3) . . ?
N15 C51 C50 119.4(3) . . ?
C52 C51 C50 117.3(3) . . ?
C51 C52 C53 117.6(4) . . ?
C54 C53 C52 121.4(4) . . ?
C55 C54 C53 118.2(4) . . ?
C54 C55 N15 122.1(4) . . ?
N16 C56 C57 122.1(3) . . ?
C58 C57 C56 119.4(4) . . ?
C57 C58 C59 119.4(4) . . ?
C60 C59 C58 118.2(4) . . ?
N16 C60 C59 122.1(3) . . ?
N16 C60 C61 115.5(3) . . ?
C59 C60 C61 122.4(3) . . ?
N17 C61 C60 115.4(3) . . ?
N17 C61 C62 123.8(3) . . ?
C60 C61 C62 120.7(3) . . ?
N18 C62 C63 123.9(3) . . ?
N18 C62 C61 113.8(3) . . ?
C63 C62 C61 122.3(3) . . ?
C62 C63 C64 118.5(4) . . ?
C65 C64 C63 118.5(4) . . ?
C66 C65 C64 118.9(4) . . ?
N18 C66 C65 124.5(4) . . ?
N19 C67 C68 121.9(3) . . ?
C69 C68 C67 118.7(3) . . ?
C68 C69 C70 119.1(3) . . ?
C71 C70 C69 119.6(3) . . ?
N19 C71 C70 120.8(3) . . ?
N19 C71 C72 114.7(3) . . ?
C70 C71 C72 124.5(3) . . ?
N20 C72 C71 112.8(3) . . ?
N20 C72 C73 124.7(3) . . ?
C71 C72 C73 122.3(3) . . ?
N21 C73 N21A 122.5(3) . . ?
N21 C73 C72 114.9(3) . . ?
N21A C73 C72 122.6(3) . . ?
C73 N21 C75 116.7(3) . . ?
N21 C75 C76 124.1(4) . . ?
C75 C76 C77 118.8(4) . . ?
C76 C77 N21A 118.8(4) . . ?
O10 Cl1 O8 111.8(3) . . ?
O10 Cl1 O11 111.9(3) . . ?
O8 Cl1 O11 107.5(2) . . ?
O10 Cl1 O9 110.2(3) . . ?
O8 Cl1 O9 106.0(3) . . ?
O11 Cl1 O9 109.1(3) . . ?
O13 Cl2 O12 109.80(18) . . ?
O13 Cl2 O14 109.92(17) . . ?
O12 Cl2 O14 109.53(17) . . ?
O13 Cl2 O15 109.82(17) . . ?
O12 Cl2 O15 109.63(17) . . ?
O14 Cl2 O15 108.11(17) . . ?
O18 Cl3 O17 111.7(4) . . ?
O18 Cl3 O19 113.4(3) . . ?
O17 Cl3 O19 108.9(3) . . ?
O18 Cl3 O16 113.1(5) . . ?
O17 Cl3 O16 101.0(4) . . ?
O19 Cl3 O16 108.0(5) . . ?

loop_
_geom_bond_atom_site_label_1
_geom_bond_atom_site_label_2
_geom_bond_distance
_geom_bond_site_symmetry_2
_geom_bond_publ_flag
Cu1 O7 1.969(2) . ?
Cu1 O4 1.969(2) . ?
Cu1 N8 1.983(3) . ?
Cu1 N9 2.013(3) . ?
Cu1 N1 2.426(3) . ?
Cu2 N5 1.988(3) . ?
Cu2 N2 2.003(2) . ?
Cu2 N3 2.007(2) . ?
Cu2 N4 2.065(3) . ?
Cu2 N7 2.181(3) . ?
Cu3 O2 1.918(2) . ?
Cu3 N11 1.984(3) . ?
Cu3 N10 1.989(2) . ?
Cu3 O1 1.994(2) . ?
Cu3 O3 2.137(2) . ?
Cu4 N17 1.958(3) . ?
Cu4 N13 1.970(3) . ?
Cu4 N14 2.001(3) . ?
Cu4 N16 2.068(3) . ?
Cu4 O3 2.169(2) . ?
Cu5 O5 1.920(2) . ?
Cu5 O6 1.955(2) . ?
Cu5 N20 1.980(3) . ?
Cu5 N19 1.999(3) . ?
Cu5 O4 2.364(2) . ?
O1 N2 1.311(3) . ?
O2 N5 1.323(3) . ?
O3 N8 1.349(3) . ?
O4 N11 1.346(3) . ?
O5 N14 1.323(3) . ?
O6 N17 1.338(3) . ?
O7 N20 1.333(3) . ?
N1 C1 1.339(4) . ?
N1 C5 1.351(4) . ?
N2 C6 1.312(4) . ?
N3 C11 1.339(4) . ?
N3 C7 1.353(4) . ?
N4 C12 1.341(4) . ?
N4 C16 1.353(4) . ?
N5 C17 1.303(4) . ?
N6 C18 1.338(4) . ?
N6 C22 1.339(4) . ?
N7 C23 1.340(4) . ?
N7 C27 1.354(4) . ?
N8 C28 1.294(4) . ?
N9 C33 1.338(4) . ?
N9 C29 1.353(4) . ?
N10 C34 1.341(4) . ?
N10 C38 1.357(4) . ?
N11 C39 1.306(4) . ?
N12 C44 1.335(4) . ?
N12 C40 1.341(4) . ?
N13 C45 1.332(4) . ?
N13 C49 1.362(4) . ?
N14 C50 1.307(4) . ?
N15 C51 1.347(5) . ?
N15 C55 1.379(5) . ?
N16 C56 1.334(4) . ?
N16 C60 1.360(4) . ?
N17 C61 1.293(4) . ?
N18 C66 1.344(5) . ?
N18 C62 1.345(5) . ?
N19 C67 1.339(4) . ?
N19 C71 1.353(4) . ?
N20 C72 1.300(4) . ?
N21A C77 1.383(5) . ?
N21A C73 1.396(5) . ?
C1 C2 1.394(5) . ?
C2 C3 1.392(5) . ?
C3 C4 1.385(4) . ?
C4 C5 1.393(4) . ?
C5 C6 1.481(4) . ?
C6 C7 1.458(4) . ?
C7 C8 1.392(4) . ?
C8 C9 1.378(4) . ?
C9 C10 1.383(4) . ?
C10 C11 1.387(4) . ?
C12 C13 1.385(4) . ?
C13 C14 1.386(5) . ?
C14 C15 1.383(5) . ?
C15 C16 1.397(4) . ?
C16 C17 1.464(4) . ?
C17 C18 1.489(4) . ?
C18 C19 1.385(5) . ?
C19 C20 1.394(5) . ?
C20 C21 1.372(5) . ?
C21 C22 1.388(5) . ?
C23 C24 1.382(5) . ?
C24 C25 1.387(5) . ?
C25 C26 1.389(5) . ?
C26 C27 1.384(4) . ?
C27 C28 1.489(4) . ?
C28 C29 1.467(4) . ?
C29 C30 1.393(4) . ?
C30 C31 1.385(4) . ?
C31 C32 1.381(5) . ?
C32 C33 1.381(4) . ?
C34 C35 1.385(4) . ?
C35 C36 1.375(5) . ?
C36 C37 1.388(5) . ?
C37 C38 1.384(4) . ?
C38 C39 1.483(4) . ?
C39 C40 1.500(4) . ?
C40 C41 1.382(5) . ?
C41 C42 1.396(5) . ?
C42 C43 1.387(6) . ?
C43 C44 1.375(6) . ?
C45 C46 1.391(5) . ?
C46 C47 1.372(5) . ?
C47 C48 1.391(5) . ?
C48 C49 1.385(5) . ?
C49 C50 1.487(5) . ?
C50 C51 1.480(4) . ?
C51 C52 1.360(5) . ?
C52 C53 1.371(6) . ?
C53 C54 1.370(7) . ?
C54 C55 1.359(6) . ?
C56 C57 1.387(5) . ?
C57 C58 1.371(6) . ?
C58 C59 1.398(5) . ?
C59 C60 1.385(5) . ?
C60 C61 1.473(5) . ?
C61 C62 1.486(5) . ?
C62 C63 1.379(5) . ?
C63 C64 1.392(6) . ?
C64 C65 1.376(7) . ?
C65 C66 1.367(7) . ?
C67 C68 1.396(5) . ?
C68 C69 1.383(5) . ?
C69 C70 1.393(5) . ?
C70 C71 1.390(4) . ?
C71 C72 1.479(4) . ?
C72 C73 1.481(4) . ?
C73 N21 1.348(4) . ?
N21 C75 1.350(5) . ?
C75 C76 1.372(6) . ?
C76 C77 1.377(6) . ?
Cl1 O10 1.374(4) . ?
Cl1 O8 1.399(3) . ?
Cl1 O11 1.432(3) . ?
Cl1 O9 1.438(5) . ?
Cl2 O13 1.416(3) . ?
Cl2 O12 1.433(2) . ?
Cl2 O14 1.434(3) . ?
Cl2 O15 1.461(3) . ?
O101 C101 1.375(8) . ?
O102 C102 1.421(10) . ?
Cl3 O18 1.364(4) . ?
Cl3 O17 1.409(4) . ?
Cl3 O19 1.423(4) . ?
Cl3 O16 1.499(5) . ?

loop_
_geom_hbond_atom_site_label_D
_geom_hbond_atom_site_label_H
_geom_hbond_atom_site_label_A
_geom_hbond_distance_DH
_geom_hbond_distance_HA
_geom_hbond_distance_DA
_geom_hbond_angle_DHA
_geom_hbond_site_symmetry_A
O101 H101 O15 0.84 2.15 2.910(7) 149.7 .
